data_4348297
loop_
_publ_author_name
'Juli\'a, Fabio'
'Garc\'ia-Legaz, Mar\'ia-Dulce'
'Bautista, Delia'
'Gonz\'alez-Herrero, Pablo'

_publ_section_title
;
 Influence of Ancillary Ligands and Isomerism on the Luminescence of
 Bis-cyclometalated Platinum(IV) Complexes.
;
_journal_issue 15
_journal_name_full 'Inorganic chemistry'
_journal_page_first 7647
_journal_page_last 7660
_journal_paper_doi 10.1021/acs.inorgchem.6b01100
_journal_volume 55
_journal_year 2016
_chemical_formula_sum 'C23 H18 Br2 Cl2 N2 Pt'
_chemical_formula_weight 748.20
_space_group_crystal_system monoclinic
_space_group_IT_number 14
_space_group_name_Hall '-P 2ybc'
_space_group_name_H-M_alt 'P 1 21/c 1'
_atom_sites_solution_hydrogens geom
_audit_creation_method SHELXL-2014/7
_cell_angle_alpha 90
_cell_angle_beta 97.128(3)
_cell_angle_gamma 90
_cell_formula_units_Z 4
_cell_length_a 12.7573(11)
_cell_length_b 13.6342(12)
_cell_length_c 13.0045(11)
_cell_measurement_reflns_used 9505
_cell_measurement_temperature 100(2)
_cell_measurement_theta_max 28.30
_cell_measurement_theta_min 2.58
_cell_volume 2244.5(3)
_computing_cell_refinement 'SAINT V8.34A (Bruker AXS Inc., 2011)'
_computing_data_collection 'APEX2 2014.1-1 (Bruker AXS Inc.)'
_computing_data_reduction 'SAINT V8.34A (Bruker AXS Inc., 2011)'
_computing_molecular_graphics 'Bruker SHELXTL'
_computing_publication_material 'Bruker SHELXTL'
_computing_structure_refinement 'SHELXL-2014/7 (Sheldrick, 2014)'
_computing_structure_solution 'SHELXS-97 (Sheldrick, 2008)'
_diffrn_ambient_temperature 100(2)
_diffrn_detector_area_resol_mean 10.4167
_diffrn_measured_fraction_theta_full 1.000
_diffrn_measured_fraction_theta_max 0.996
_diffrn_measurement_device_type 'Bruker D8 QUEST'
_diffrn_measurement_method '\w-scans and phi scans'
_diffrn_radiation_type MoK\a
_diffrn_radiation_wavelength 0.71073
_diffrn_reflns_av_R_equivalents 0.0815
_diffrn_reflns_av_unetI/netI 0.0496
_diffrn_reflns_Laue_measured_fraction_full 1.000
_diffrn_reflns_Laue_measured_fraction_max 0.996
_diffrn_reflns_limit_h_max 17
_diffrn_reflns_limit_h_min -17
_diffrn_reflns_limit_k_max 18
_diffrn_reflns_limit_k_min -18
_diffrn_reflns_limit_l_max 16
_diffrn_reflns_limit_l_min -17
_diffrn_reflns_number 45449
_diffrn_reflns_point_group_measured_fraction_full 1.000
_diffrn_reflns_point_group_measured_fraction_max 0.996
_diffrn_reflns_theta_full 25.242
_diffrn_reflns_theta_max 28.367
_diffrn_reflns_theta_min 2.173
_diffrn_source 'high brilliance microfocus sealed tube '
_exptl_absorpt_coefficient_mu 10.064
_exptl_absorpt_correction_T_max 0.8621
_exptl_absorpt_correction_T_min 0.5711
_exptl_absorpt_correction_type multi-scan
_exptl_absorpt_process_details SADABS
_exptl_crystal_colour colourless
_exptl_crystal_density_diffrn 2.214
_exptl_crystal_description lath
_exptl_crystal_F_000 1408
_exptl_crystal_size_max 0.160
_exptl_crystal_size_mid 0.100
_exptl_crystal_size_min 0.020
_refine_diff_density_max 1.163
_refine_diff_density_min -1.413
_refine_diff_density_rms 0.202
_refine_ls_extinction_method none
_refine_ls_goodness_of_fit_ref 1.039
_refine_ls_hydrogen_treatment constr
_refine_ls_matrix_type full
_refine_ls_number_parameters 271
_refine_ls_number_reflns 5597
_refine_ls_number_restraints 0
_refine_ls_restrained_S_all 1.039
_refine_ls_R_factor_all 0.0525
_refine_ls_R_factor_gt 0.0324
_refine_ls_shift/su_max 0.001
_refine_ls_shift/su_mean 0.000
_refine_ls_structure_factor_coef Fsqd
_refine_ls_weighting_details 'w=1/[\s^2^(Fo^2^)+(0.0110P)^2^+8.8236P] where P=(Fo^2^+2Fc^2^)/3'
_refine_ls_weighting_scheme calc
_refine_ls_wR_factor_gt 0.0558
_refine_ls_wR_factor_ref 0.0612
_reflns_Friedel_coverage 0.000
_reflns_number_gt 4463
_reflns_number_total 5597
_reflns_threshold_expression 'I > 2\s(I)'
_cod_data_source_file ic6b01100_si_002.cif
_cod_data_source_block GLA21_LATH_0m
_cod_original_sg_symbol_H-M 'P 21/c'
_cod_database_code 4348297
_shelx_shelxl_version_number 2014/7
_shelx_space_group_comment
;
The symmetry employed for this shelxl refinement is uniquely defined
by the following loop, which should always be used as a source of
symmetry information in preference to the above space-group names.
They are only intended as comments.
;
_shelx_estimated_absorpt_t_min 0.296
_shelx_estimated_absorpt_t_max 0.824

loop_
_space_group_symop_operation_xyz
'x, y, z'
'-x, y+1/2, -z+1/2'
'-x, -y, -z'
'x, -y-1/2, z-1/2'

loop_
_atom_site_label
_atom_site_type_symbol
_atom_site_fract_x
_atom_site_fract_y
_atom_site_fract_z
_atom_site_U_iso_or_equiv
_atom_site_adp_type
_atom_site_occupancy
_atom_site_site_symmetry_order
_atom_site_calc_flag
_atom_site_refinement_flags_posn
_atom_site_refinement_flags_adp
Pt1 Pt 0.71926(2) 0.09024(2) 0.28847(2) 0.01001(5) Uani 1 1 d . .
N1 N 0.8137(3) 0.0894(3) 0.4264(3) 0.0112(8) Uani 1 1 d . .
N2 N 0.6175(3) 0.1054(3) 0.1567(3) 0.0137(8) Uani 1 1 d . .
Br1 Br 0.67959(4) -0.09524(3) 0.28016(3) 0.01481(10) Uani 1 1 d . .
Br2 Br 0.88988(4) 0.06851(3) 0.20170(4) 0.01380(10) Uani 1 1 d . .
C1 C 0.7468(4) 0.2356(3) 0.3014(3) 0.0112(9) Uani 1 1 d . .
C2 C 0.7070(4) 0.3084(3) 0.2336(4) 0.0159(10) Uani 1 1 d . .
H2 H 0.6599 0.2919 0.1737 0.019 Uiso 1 1 calc R U
C3 C 0.7354(4) 0.4045(3) 0.2527(4) 0.0197(11) Uani 1 1 d . .
H3 H 0.7072 0.4544 0.2063 0.024 Uiso 1 1 calc R U
C4 C 0.8054(4) 0.4291(3) 0.3398(4) 0.0209(11) Uani 1 1 d . .
H4 H 0.8262 0.4955 0.3513 0.025 Uiso 1 1 calc R U
C5 C 0.8446(4) 0.3579(3) 0.4094(4) 0.0172(11) Uani 1 1 d . .
H5 H 0.8916 0.3751 0.4691 0.021 Uiso 1 1 calc R U
C6 C 0.8149(4) 0.2599(3) 0.3915(3) 0.0124(9) Uani 1 1 d . .
C7 C 0.8501(4) 0.1798(3) 0.4609(4) 0.0115(9) Uani 1 1 d . .
C8 C 0.9118(4) 0.1876(4) 0.5566(4) 0.0171(10) Uani 1 1 d . .
H8 H 0.9343 0.2503 0.5826 0.021 Uiso 1 1 calc R U
C9 C 0.9404(4) 0.1038(4) 0.6141(4) 0.0203(11) Uani 1 1 d . .
H9 H 0.9839 0.1085 0.6787 0.024 Uiso 1 1 calc R U
C10 C 0.9046(4) 0.0135(4) 0.5760(4) 0.0161(10) Uani 1 1 d . .
H10 H 0.9234 -0.0446 0.6142 0.019 Uiso 1 1 calc R U
C11 C 0.8409(4) 0.0086(3) 0.4816(4) 0.0143(10) Uani 1 1 d . .
H11 H 0.8160 -0.0534 0.4557 0.017 Uiso 1 1 calc R U
C12 C 0.5855(4) 0.1117(3) 0.3526(4) 0.0148(10) Uani 1 1 d . .
C13 C 0.5760(4) 0.1107(3) 0.4582(4) 0.0163(10) Uani 1 1 d . .
H13 H 0.6366 0.1009 0.5075 0.020 Uiso 1 1 calc R U
C14 C 0.4774(4) 0.1240(4) 0.4909(4) 0.0227(12) Uani 1 1 d . .
H14 H 0.4703 0.1227 0.5628 0.027 Uiso 1 1 calc R U
C15 C 0.3897(4) 0.1392(3) 0.4194(4) 0.0230(12) Uani 1 1 d . .
H15 H 0.3226 0.1482 0.4426 0.028 Uiso 1 1 calc R U
C16 C 0.3980(4) 0.1417(3) 0.3139(4) 0.0215(12) Uani 1 1 d . .
H16 H 0.3374 0.1534 0.2653 0.026 Uiso 1 1 calc R U
C17 C 0.4966(4) 0.1267(3) 0.2802(4) 0.0159(10) Uani 1 1 d . .
C18 C 0.5145(4) 0.1237(3) 0.1717(4) 0.0150(10) Uani 1 1 d . .
C19 C 0.4393(4) 0.1370(3) 0.0861(4) 0.0200(11) Uani 1 1 d . .
H19 H 0.3678 0.1487 0.0960 0.024 Uiso 1 1 calc R U
C20 C 0.4669(4) 0.1333(3) -0.0131(4) 0.0238(12) Uani 1 1 d . .
H20 H 0.4154 0.1432 -0.0715 0.029 Uiso 1 1 calc R U
C21 C 0.5717(4) 0.1149(3) -0.0259(4) 0.0206(12) Uani 1 1 d . .
H21 H 0.5930 0.1119 -0.0933 0.025 Uiso 1 1 calc R U
C22 C 0.6442(4) 0.1011(3) 0.0605(4) 0.0151(10) Uani 1 1 d . .
H22 H 0.7157 0.0880 0.0516 0.018 Uiso 1 1 calc R U
C99 C 0.1453(5) 0.3277(4) 0.4077(5) 0.0364(15) Uani 1 1 d . .
H99A H 0.2154 0.3454 0.3881 0.044 Uiso 1 1 calc R U
H99B H 0.1012 0.3876 0.4027 0.044 Uiso 1 1 calc R U
Cl1 Cl 0.08648(12) 0.23988(10) 0.32019(11) 0.0342(3) Uani 1 1 d . .
Cl2 Cl 0.16066(11) 0.28581(11) 0.53616(11) 0.0329(3) Uani 1 1 d . .

loop_
_atom_site_aniso_label
_atom_site_aniso_U_11
_atom_site_aniso_U_22
_atom_site_aniso_U_33
_atom_site_aniso_U_23
_atom_site_aniso_U_13
_atom_site_aniso_U_12
Pt1 0.01378(9) 0.00894(8) 0.00750(8) 0.00024(7) 0.00211(6) 0.00028(7)
N1 0.0118(19) 0.0125(17) 0.0103(19) -0.0015(16) 0.0048(15) 0.0002(16)
N2 0.017(2) 0.0118(19) 0.013(2) 0.0005(16) 0.0037(17) -0.0023(16)
Br1 0.0214(2) 0.0104(2) 0.0128(2) -0.00076(18) 0.00311(19) -0.00169(18)
Br2 0.0154(2) 0.0143(2) 0.0121(2) 0.00059(17) 0.00336(19) 0.00121(17)
C1 0.011(2) 0.015(2) 0.009(2) -0.0034(18) 0.0071(18) 0.0001(18)
C2 0.023(3) 0.011(2) 0.014(3) 0.0042(19) 0.006(2) 0.003(2)
C3 0.030(3) 0.011(2) 0.020(3) 0.005(2) 0.010(2) 0.004(2)
C4 0.028(3) 0.010(2) 0.027(3) -0.004(2) 0.013(2) -0.004(2)
C5 0.020(3) 0.019(2) 0.015(2) -0.006(2) 0.010(2) -0.007(2)
C6 0.012(2) 0.014(2) 0.012(2) -0.0007(19) 0.0055(19) 0.0010(18)
C7 0.010(2) 0.014(2) 0.012(2) -0.0048(18) 0.0080(19) 0.0021(18)
C8 0.019(3) 0.018(2) 0.015(2) -0.002(2) 0.003(2) -0.001(2)
C9 0.024(3) 0.027(3) 0.010(2) 0.001(2) 0.001(2) 0.004(2)
C10 0.015(3) 0.019(2) 0.014(2) 0.004(2) -0.001(2) 0.0055(19)
C11 0.017(3) 0.013(2) 0.014(2) -0.0010(19) 0.006(2) 0.0016(19)
C12 0.021(3) 0.006(2) 0.019(3) 0.0029(18) 0.010(2) 0.0008(18)
C13 0.023(3) 0.010(2) 0.017(3) 0.0030(19) 0.008(2) 0.0023(19)
C14 0.033(3) 0.015(2) 0.023(3) -0.001(2) 0.014(2) -0.002(2)
C15 0.025(3) 0.014(2) 0.034(3) -0.003(2) 0.021(3) -0.002(2)
C16 0.019(3) 0.013(2) 0.033(3) -0.002(2) 0.005(2) 0.002(2)
C17 0.018(3) 0.010(2) 0.021(3) 0.000(2) 0.006(2) -0.0009(19)
C18 0.016(3) 0.008(2) 0.020(3) -0.0023(19) -0.002(2) -0.0022(18)
C19 0.014(3) 0.019(2) 0.025(3) 0.001(2) -0.004(2) 0.000(2)
C20 0.031(3) 0.013(2) 0.024(3) 0.003(2) -0.011(2) -0.001(2)
C21 0.034(3) 0.013(2) 0.013(2) 0.0003(19) -0.003(2) -0.004(2)
C22 0.019(3) 0.014(2) 0.012(2) 0.0019(19) 0.0004(19) -0.0011(19)
C99 0.046(4) 0.026(3) 0.035(4) 0.013(3) -0.001(3) -0.016(3)
Cl1 0.0402(9) 0.0280(7) 0.0325(8) 0.0081(6) -0.0027(7) -0.0057(6)
Cl2 0.0275(8) 0.0402(8) 0.0312(8) 0.0054(6) 0.0046(6) -0.0112(6)

loop_
_atom_type_symbol
_atom_type_description
_atom_type_scat_dispersion_real
_atom_type_scat_dispersion_imag
_atom_type_scat_source
C C 0.0033 0.0016 'International Tables Vol C Tables 4.2.6.8 and 6.1.1.4'
H H 0.0000 0.0000 'International Tables Vol C Tables 4.2.6.8 and 6.1.1.4'
Br Br -0.2901 2.4595 'International Tables Vol C Tables 4.2.6.8 and 6.1.1.4'
Cl Cl 0.1484 0.1585 'International Tables Vol C Tables 4.2.6.8 and 6.1.1.4'
N N 0.0061 0.0033 'International Tables Vol C Tables 4.2.6.8 and 6.1.1.4'
Pt Pt -1.7033 8.3905 'International Tables Vol C Tables 4.2.6.8 and 6.1.1.4'

loop_
_geom_angle_atom_site_label_1
_geom_angle_atom_site_label_2
_geom_angle_atom_site_label_3
_geom_angle
C12 Pt1 C1 88.30(17)
C12 Pt1 N2 81.31(18)
C1 Pt1 N2 93.23(16)
C12 Pt1 N1 94.32(18)
C1 Pt1 N1 81.61(17)
N2 Pt1 N1 173.37(15)
C12 Pt1 Br1 89.30(12)
C1 Pt1 Br1 177.17(12)
N2 Pt1 Br1 87.89(10)
N1 Pt1 Br1 97.08(11)
C12 Pt1 Br2 177.85(13)
C1 Pt1 Br2 90.10(12)
N2 Pt1 Br2 97.35(11)
N1 Pt1 Br2 86.87(10)
Br1 Pt1 Br2 92.338(15)
C11 N1 C7 120.6(4)
C11 N1 Pt1 124.3(3)
C7 N1 Pt1 115.0(3)
C22 N2 C18 120.0(4)
C22 N2 Pt1 125.1(3)
C18 N2 Pt1 114.9(3)
C2 C1 C6 120.1(4)
C2 C1 Pt1 127.4(3)
C6 C1 Pt1 112.5(3)
C3 C2 C1 120.2(5)
C2 C3 C4 120.3(5)
C5 C4 C3 120.5(4)
C4 C5 C6 119.6(5)
C5 C6 C1 119.2(4)
C5 C6 C7 123.9(4)
C1 C6 C7 116.8(4)
N1 C7 C8 119.5(4)
N1 C7 C6 114.0(4)
C8 C7 C6 126.5(4)
C9 C8 C7 120.0(5)
C10 C9 C8 119.1(4)
C9 C10 C11 119.4(4)
N1 C11 C10 121.3(4)
C13 C12 C17 120.2(5)
C13 C12 Pt1 126.1(4)
C17 C12 Pt1 113.7(4)
C14 C13 C12 119.5(5)
C15 C14 C13 120.2(5)
C14 C15 C16 120.9(5)
C15 C16 C17 119.3(5)
C16 C17 C12 119.8(5)
C16 C17 C18 124.3(5)
C12 C17 C18 115.9(4)
N2 C18 C19 119.2(5)
N2 C18 C17 114.2(4)
C19 C18 C17 126.6(5)
C20 C19 C18 120.9(5)
C19 C20 C21 118.6(5)
C22 C21 C20 119.0(5)
N2 C22 C21 122.3(5)
Cl2 C99 Cl1 112.6(3)

loop_
_geom_bond_atom_site_label_1
_geom_bond_atom_site_label_2
_geom_bond_distance
Pt1 C12 2.012(5)
Pt1 C1 2.017(4)
Pt1 N2 2.028(4)
Pt1 N1 2.033(4)
Pt1 Br1 2.5785(5)
Pt1 Br2 2.5901(5)
N1 C11 1.337(6)
N1 C7 1.372(6)
N2 C22 1.337(6)
N2 C18 1.375(6)
C1 C2 1.380(6)
C1 C6 1.409(6)
C2 C3 1.374(7)
C3 C4 1.393(7)
C4 C5 1.378(7)
C5 C6 1.400(6)
C6 C7 1.453(6)
C7 C8 1.391(7)
C8 C9 1.390(7)
C9 C10 1.384(7)
C10 C11 1.388(7)
C12 C13 1.393(7)
C12 C17 1.397(7)
C13 C14 1.389(7)
C14 C15 1.379(8)
C15 C16 1.389(7)
C16 C17 1.397(7)
C17 C18 1.458(7)
C18 C19 1.388(7)
C19 C20 1.381(7)
C20 C21 1.390(8)
C21 C22 1.377(7)
C99 Cl2 1.754(6)
C99 Cl1 1.755(6)

loop_
_geom_hbond_atom_site_label_D
_geom_hbond_atom_site_label_H
_geom_hbond_atom_site_label_A
_geom_hbond_distance_DH
_geom_hbond_distance_HA
_geom_hbond_distance_DA
_geom_hbond_angle_DHA
_geom_hbond_site_symmetry_A
C10 H10 Cl1 0.95 2.80 3.706(5) 158.9 3_656
C11 H11 Br1 0.95 2.75 3.429(5) 128.8 .
C19 H19 Cl2 0.95 2.81 3.687(5) 154.5 4_565
C22 H22 Br2 0.95 2.78 3.459(5) 128.8 .
C99 H99A Br1 0.99 2.82 3.663(6) 143.2 2_655
C99 H99B Br2 0.99 2.82 3.584(6) 134.1 2_655
